data_7224471
loop_
_publ_author_name
'Pan, Gao-Fei'
'Su, Li'
'Zhang, Yan-Lei'
'Guo, Shi-Huan'
'Wang, Yong-Qiang'

_publ_section_title
;
 Organocatalytic One-pot Asymmetric Synthesis of
 2-Aryl-2,3-dihydro-4-quinolones
;
_journal_name_full 'RSC Adv.'
_journal_paper_doi 10.1039/C6RA01247G
_journal_year 2016
_chemical_formula_sum 'C15 H12 N O'
_chemical_formula_weight 222.26
_chemical_name_systematic
; 
 ? 
;
_space_group_IT_number 19
_symmetry_cell_setting orthorhombic
_symmetry_space_group_name_Hall 'P 2ac 2ab'
_symmetry_space_group_name_H-M 'P 21 21 21'
_atom_sites_solution_hydrogens geom
_atom_sites_solution_primary direct
_atom_sites_solution_secondary difmap
_audit_creation_method SHELXL-97
_audit_update_record
;
2015-08-11 deposited with the CCDC.
2016-02-29 downloaded from the CCDC.
;
_cell_angle_alpha 90.00
_cell_angle_beta 90.00
_cell_angle_gamma 90.00
_cell_formula_units_Z 4
_cell_length_a 5.764(3)
_cell_length_b 13.551(7)
_cell_length_c 15.030(7)
_cell_measurement_reflns_used 933
_cell_measurement_temperature 296(2)
_cell_measurement_theta_max 19.74
_cell_measurement_theta_min 3.10
_cell_volume 1174.0(10)
_computing_cell_refinement 'Bruker SAINT'
_computing_data_collection 'Bruker APEX2'
_computing_data_reduction 'Bruker SAINT'
_computing_molecular_graphics 'Bruker SHELXTL'
_computing_publication_material 'Bruker SHELXTL'
_computing_structure_refinement 'SHELXL-97 (Sheldrick, 2008)'
_computing_structure_solution 'SHELXS-97 (Sheldrick, 2008)'
_diffrn_ambient_temperature 296(2)
_diffrn_measured_fraction_theta_full 0.998
_diffrn_measured_fraction_theta_max 0.998
_diffrn_measurement_device_type 'Bruker APEX-II CCD'
_diffrn_radiation_monochromator graphite
_diffrn_radiation_source 'fine-focus sealed tube'
_diffrn_radiation_type MoK\a
_diffrn_radiation_wavelength 0.71073
_diffrn_reflns_av_R_equivalents 0.0734
_diffrn_reflns_av_sigmaI/netI 0.0859
_diffrn_reflns_limit_h_max 6
_diffrn_reflns_limit_h_min -6
_diffrn_reflns_limit_k_max 15
_diffrn_reflns_limit_k_min -16
_diffrn_reflns_limit_l_max 17
_diffrn_reflns_limit_l_min -17
_diffrn_reflns_number 5784
_diffrn_reflns_theta_full 25.09
_diffrn_reflns_theta_max 25.09
_diffrn_reflns_theta_min 2.02
_exptl_absorpt_coefficient_mu 0.079
_exptl_absorpt_correction_T_max 0.9903
_exptl_absorpt_correction_T_min 0.9761
_exptl_absorpt_correction_type multi-scan
_exptl_absorpt_process_details
; 
 ? 
;
_exptl_crystal_colour colorless
_exptl_crystal_density_diffrn 1.258
_exptl_crystal_description block
_exptl_crystal_F_000 468
_exptl_crystal_size_max 0.31
_exptl_crystal_size_mid 0.25
_exptl_crystal_size_min 0.12
_refine_diff_density_max 0.275
_refine_diff_density_min -0.253
_refine_diff_density_rms 0.041
_refine_ls_abs_structure_details 'Flack H D (1983), Acta Cryst. A39, 876-881'
_refine_ls_abs_structure_Flack 1(5)
_refine_ls_extinction_method none
_refine_ls_goodness_of_fit_ref 1.103
_refine_ls_hydrogen_treatment mixed
_refine_ls_matrix_type full
_refine_ls_number_parameters 158
_refine_ls_number_reflns 2075
_refine_ls_number_restraints 0
_refine_ls_restrained_S_all 1.103
_refine_ls_R_factor_all 0.1279
_refine_ls_R_factor_gt 0.0699
_refine_ls_shift/su_max 0.000
_refine_ls_shift/su_mean 0.000
_refine_ls_structure_factor_coef Fsqd
_refine_ls_weighting_details 'calc w=1/[\s^2^(Fo^2^)+(0.0736P)^2^+0.0000P] where P=(Fo^2^+2Fc^2^)/3'
_refine_ls_weighting_scheme calc
_refine_ls_wR_factor_gt 0.1557
_refine_ls_wR_factor_ref 0.1822
_reflns_number_gt 1223
_reflns_number_total 2075
_reflns_threshold_expression >2sigma(I)
_cod_data_source_file c6ra01247g2.cif
_cod_data_source_block xb7619
_cod_depositor_comments
;
The following automatic conversions were performed:

'_symmetry_cell_setting' value 'Orthorhombic' changed to
'orthorhombic' according to
/usr/data/users/saulius/crontab/automatic-downloads/rss-feeds/RSC/lib/dictionaries/cif_core.dic
dictionary named 'cif_core.dic' version 2.4.2 from 2011-04-26.

Automatic conversion script
Id: cif_fix_values 4268 2015-11-12 08:31:59Z antanas 
;
_cod_original_cell_volume 1173.9(10)
_cod_original_sg_symbol_H-M P2(1)2(1)2(1)
_cod_database_code 7224471

loop_
_symmetry_equiv_pos_as_xyz
'x, y, z'
'-x+1/2, -y, z+1/2'
'-x, y+1/2, -z+1/2'
'x+1/2, -y+1/2, -z'

loop_
_atom_site_label
_atom_site_type_symbol
_atom_site_fract_x
_atom_site_fract_y
_atom_site_fract_z
_atom_site_U_iso_or_equiv
_atom_site_adp_type
_atom_site_occupancy
_atom_site_symmetry_multiplicity
_atom_site_calc_flag
_atom_site_refinement_flags
N1 N 1.0127(8) 0.3609(3) 0.7745(3) 0.0668(11) Uani 1 1 d .
O1 O 0.8741(6) 0.07586(19) 0.7182(2) 0.0881(11) Uani 1 1 d .
C1 C 0.8782(10) 0.3650(4) 0.9886(4) 0.0928(16) Uani 1 1 d .
H1 H 1.0168 0.3315 0.9980 0.111 Uiso 1 1 calc R
C2 C 0.7792(12) 0.4159(4) 1.0564(4) 0.0970(17) Uani 1 1 d .
H2 H 0.8512 0.4175 1.1118 0.116 Uiso 1 1 calc R
C3 C 0.5819(12) 0.4632(4) 1.0446(4) 0.0900(18) Uani 1 1 d .
H3 H 0.5167 0.4975 1.0920 0.108 Uiso 1 1 calc R
C4 C 0.4726(10) 0.4630(4) 0.9654(5) 0.0935(17) Uani 1 1 d .
H4 H 0.3331 0.4965 0.9575 0.112 Uiso 1 1 calc R
C5 C 0.5748(12) 0.4113(4) 0.8956(4) 0.0875(17) Uani 1 1 d .
H5 H 0.5028 0.4102 0.8403 0.105 Uiso 1 1 calc R
C6 C 0.7768(11) 0.3627(3) 0.9072(4) 0.0757(14) Uani 1 1 d .
C7 C 0.8878(17) 0.3057(5) 0.8321(5) 0.174(4) Uani 1 1 d .
H7 H 1.0191 0.2794 0.8661 0.209 Uiso 1 1 calc R
C8 C 0.7938(9) 0.2151(3) 0.8062(3) 0.0746(14) Uani 1 1 d .
H8A H 0.6365 0.2261 0.7855 0.089 Uiso 1 1 calc R
H8B H 0.7855 0.1726 0.8580 0.089 Uiso 1 1 calc R
C9 C 0.9259(8) 0.1622(3) 0.7345(3) 0.0660(13) Uani 1 1 d .
C10 C 1.1023(8) 0.2171(3) 0.6877(3) 0.0617(12) Uani 1 1 d .
C11 C 1.2368(10) 0.1725(3) 0.6225(3) 0.0742(14) Uani 1 1 d .
H11 H 1.2152 0.1060 0.6097 0.089 Uiso 1 1 calc R
C12 C 1.3973(11) 0.2239(4) 0.5779(3) 0.0834(15) Uani 1 1 d .
H12 H 1.4838 0.1930 0.5338 0.100 Uiso 1 1 calc R
C13 C 1.4366(10) 0.3235(4) 0.5967(3) 0.0801(15) Uani 1 1 d .
H13 H 1.5488 0.3589 0.5657 0.096 Uiso 1 1 calc R
C14 C 1.3076(8) 0.3678(3) 0.6613(3) 0.0656(12) Uani 1 1 d .
H14 H 1.3316 0.4344 0.6733 0.079 Uiso 1 1 calc R
C15 C 1.1433(8) 0.3175(3) 0.7093(3) 0.0538(10) Uani 1 1 d .
H16 H 1.050(7) 0.412(4) 0.785(3) 0.064(14) Uiso 1 1 d .

loop_
_atom_site_aniso_label
_atom_site_aniso_U_11
_atom_site_aniso_U_22
_atom_site_aniso_U_33
_atom_site_aniso_U_23
_atom_site_aniso_U_13
_atom_site_aniso_U_12
N1 0.092(3) 0.0316(18) 0.077(2) 0.004(2) 0.006(2) -0.001(2)
O1 0.131(3) 0.0243(14) 0.109(2) -0.0056(16) 0.007(2) -0.0085(16)
C1 0.080(4) 0.065(3) 0.133(5) -0.022(3) -0.005(4) 0.006(3)
C2 0.132(5) 0.073(3) 0.086(4) -0.004(3) 0.000(4) 0.006(4)
C3 0.114(5) 0.050(3) 0.106(4) 0.000(3) 0.041(4) 0.004(3)
C4 0.070(4) 0.060(3) 0.151(5) 0.021(4) 0.010(4) 0.007(3)
C5 0.111(5) 0.068(3) 0.083(3) 0.008(3) -0.017(4) -0.020(3)
C6 0.086(4) 0.047(3) 0.095(4) -0.008(3) 0.025(3) -0.016(3)
C7 0.270(10) 0.090(4) 0.163(6) -0.071(4) 0.153(7) -0.101(6)
C8 0.091(4) 0.040(2) 0.093(3) 0.003(2) 0.011(3) -0.006(2)
C9 0.085(3) 0.037(2) 0.076(3) 0.002(2) -0.009(3) 0.003(2)
C10 0.090(3) 0.035(2) 0.060(2) 0.0054(19) -0.003(3) 0.007(2)
C11 0.108(4) 0.045(3) 0.070(3) -0.008(2) 0.008(3) 0.004(3)
C12 0.115(4) 0.061(3) 0.074(3) -0.010(3) 0.018(3) 0.011(3)
C13 0.102(4) 0.066(3) 0.073(3) 0.004(3) 0.014(3) -0.005(3)
C14 0.088(3) 0.041(2) 0.068(3) 0.002(2) 0.010(3) -0.002(2)
C15 0.074(3) 0.0343(19) 0.053(2) 0.0004(18) -0.005(2) 0.006(2)

loop_
_atom_type_symbol
_atom_type_description
_atom_type_scat_dispersion_real
_atom_type_scat_dispersion_imag
_atom_type_scat_source
C C 0.0033 0.0016 'International Tables Vol C Tables 4.2.6.8 and 6.1.1.4'
H H 0.0000 0.0000 'International Tables Vol C Tables 4.2.6.8 and 6.1.1.4'
N N 0.0061 0.0033 'International Tables Vol C Tables 4.2.6.8 and 6.1.1.4'
O O 0.0106 0.0060 'International Tables Vol C Tables 4.2.6.8 and 6.1.1.4'

loop_
_geom_angle_atom_site_label_1
_geom_angle_atom_site_label_2
_geom_angle_atom_site_label_3
_geom_angle
C7 N1 C15 120.9(4)
C7 N1 H16 123(3)
C15 N1 H16 113(3)
C6 C1 C2 120.5(6)
C6 C1 H1 119.7
C2 C1 H1 119.7
C3 C2 C1 120.6(6)
C3 C2 H2 119.7
C1 C2 H2 119.7
C2 C3 C4 121.5(6)
C2 C3 H3 119.3
C4 C3 H3 119.3
C3 C4 C5 117.9(5)
C3 C4 H4 121.0
C5 C4 H4 121.0
C6 C5 C4 120.9(5)
C6 C5 H5 119.5
C4 C5 H5 119.5
C1 C6 C5 118.5(5)
C1 C6 C7 120.3(7)
C5 C6 C7 121.2(7)
N1 C7 C8 120.9(5)
N1 C7 C6 115.0(4)
C8 C7 C6 119.6(5)
N1 C7 H7 97.1
C8 C7 H7 97.1
C6 C7 H7 97.1
C7 C8 C9 115.0(5)
C7 C8 H8A 108.5
C9 C8 H8A 108.5
C7 C8 H8B 108.5
C9 C8 H8B 108.5
H8A C8 H8B 107.5
O1 C9 C10 124.3(4)
O1 C9 C8 118.2(4)
C10 C9 C8 117.4(3)
C11 C10 C15 119.1(4)
C11 C10 C9 120.8(4)
C15 C10 C9 120.0(4)
C12 C11 C10 120.8(4)
C12 C11 H11 119.6
C10 C11 H11 119.6
C11 C12 C13 121.0(5)
C11 C12 H12 119.5
C13 C12 H12 119.5
C14 C13 C12 118.7(5)
C14 C13 H13 120.6
C12 C13 H13 120.6
C13 C14 C15 122.2(4)
C13 C14 H14 118.9
C15 C14 H14 118.9
N1 C15 C14 122.8(4)
N1 C15 C10 119.0(4)
C14 C15 C10 118.1(4)

loop_
_geom_bond_atom_site_label_1
_geom_bond_atom_site_label_2
_geom_bond_distance
N1 C7 1.352(6)
N1 C15 1.368(6)
N1 H16 0.75(5)
O1 C9 1.232(5)
C1 C6 1.356(7)
C1 C2 1.357(7)
C1 H1 0.9300
C2 C3 1.317(7)
C2 H2 0.9300
C3 C4 1.347(8)
C3 H3 0.9300
C4 C5 1.392(8)
C4 H4 0.9300
C5 C6 1.349(7)
C5 H5 0.9300
C6 C7 1.509(7)
C7 C8 1.398(7)
C7 H7 0.9800
C8 C9 1.501(6)
C8 H8A 0.9700
C8 H8B 0.9700
C9 C10 1.443(6)
C10 C11 1.389(6)
C10 C15 1.418(5)
C11 C12 1.338(7)
C11 H11 0.9300
C12 C13 1.397(7)
C12 H12 0.9300
C13 C14 1.362(6)
C13 H13 0.9300
C14 C15 1.372(6)
C14 H14 0.9300

loop_
_geom_torsion_atom_site_label_1
_geom_torsion_atom_site_label_2
_geom_torsion_atom_site_label_3
_geom_torsion_atom_site_label_4
_geom_torsion
C6 C1 C2 C3 0.6(8)
C1 C2 C3 C4 -0.2(8)
C2 C3 C4 C5 -0.1(8)
C3 C4 C5 C6 0.1(7)
C2 C1 C6 C5 -0.6(8)
C2 C1 C6 C7 -179.9(5)
C4 C5 C6 C1 0.2(7)
C4 C5 C6 C7 179.6(5)
C15 N1 C7 C8 -31.4(12)
C15 N1 C7 C6 172.7(6)
C1 C6 C7 N1 -99.0(8)
C5 C6 C7 N1 81.7(9)
C1 C6 C7 C8 104.7(9)
C5 C6 C7 C8 -74.6(9)
N1 C7 C8 C9 28.5(12)
C6 C7 C8 C9 -176.7(6)
C7 C8 C9 O1 168.9(6)
C7 C8 C9 C10 -12.4(8)
O1 C9 C10 C11 -3.5(7)
C8 C9 C10 C11 177.9(4)
O1 C9 C10 C15 177.7(4)
C8 C9 C10 C15 -0.9(6)
C15 C10 C11 C12 -2.6(7)
C9 C10 C11 C12 178.6(4)
C10 C11 C12 C13 1.1(8)
C11 C12 C13 C14 -0.3(8)
C12 C13 C14 C15 1.1(7)
C7 N1 C15 C14 -166.5(6)
C7 N1 C15 C10 15.9(8)
C13 C14 C15 N1 179.8(4)
C13 C14 C15 C10 -2.5(6)
C11 C10 C15 N1 -179.1(4)
C9 C10 C15 N1 -0.2(6)
C11 C10 C15 C14 3.2(6)
C9 C10 C15 C14 -178.0(4)
